data_4309235
loop_
_publ_author_name
'Qi Yue'
'Jin Yang'
'Guang-Hua Li'
'Guo-Dong Li'
'Wei Xu'
'Jie-Sheng Chen'
'Su-Ning Wang'

_publ_section_title
;
Three-Dimensional 3d-4f Heterometallic Coordination Polymers:
Synthesis, Structures, and Magnetic Properties
;
_journal_name_full 'Inorganic Chemistry'
_journal_page_first 5241
_journal_page_last 5246
_journal_paper_doi 10.1021/ic048266k
_journal_volume 44
_journal_year 2005
_chemical_formula_moiety 'C35 H40 Co2 Gd2 N5 O32.50'
_chemical_formula_sum 'C35 H40 Co2 Gd2 N5 O32.5'
_chemical_formula_weight 1483.08
_chemical_melting_point ?
_chemical_name_systematic
; 
 ? 
;
_space_group_IT_number 33
_symmetry_cell_setting orthorhombic
_symmetry_space_group_name_Hall 'P 2c -2n'
_symmetry_space_group_name_H-M 'P n a 21'
_atom_sites_solution_hydrogens geom
_atom_sites_solution_primary direct
_atom_sites_solution_secondary difmap
_audit_creation_method SHELXL-97
_cell_angle_alpha 90.00
_cell_angle_beta 90.00
_cell_angle_gamma 90.00
_cell_formula_units_Z 4
_cell_length_a 28.843(3)
_cell_length_b 14.4325(13)
_cell_length_c 12.2275(9)
_cell_measurement_temperature 293(2)
_cell_volume 5090.0(8)
_computing_cell_refinement 'Bruker SMART'
_computing_data_collection 'Bruker SMART'
_computing_data_reduction 'Bruker SAINT'
_computing_molecular_graphics SHELXP-97
_computing_publication_material SHELXTL
_computing_structure_refinement 'SHELXL-97 (Sheldrick, 1997)'
_computing_structure_solution 'SHELXS-97 (Sheldrick, 1990)'
_diffrn_ambient_temperature 293(2)
_diffrn_measured_fraction_theta_full 0.990
_diffrn_measured_fraction_theta_max 0.990
_diffrn_measurement_device_type 'CCD area detector'
_diffrn_measurement_method 'phi and omega scans'
_diffrn_radiation_monochromator graphite
_diffrn_radiation_source 'fine-focus sealed tube'
_diffrn_radiation_type MoK\a
_diffrn_radiation_wavelength 0.71073
_diffrn_reflns_av_R_equivalents 0.1215
_diffrn_reflns_av_sigmaI/netI 0.2034
_diffrn_reflns_limit_h_max 36
_diffrn_reflns_limit_h_min -38
_diffrn_reflns_limit_k_max 15
_diffrn_reflns_limit_k_min -19
_diffrn_reflns_limit_l_max 16
_diffrn_reflns_limit_l_min -15
_diffrn_reflns_number 35928
_diffrn_reflns_theta_full 28.40
_diffrn_reflns_theta_max 28.40
_diffrn_reflns_theta_min 1.58
_diffrn_standards_decay_% 0
_diffrn_standards_interval_count 0
_diffrn_standards_interval_time .
_diffrn_standards_number 0
_exptl_absorpt_coefficient_mu 3.316
_exptl_absorpt_correction_T_max 0.2840
_exptl_absorpt_correction_T_min 0.2249
_exptl_absorpt_correction_type empirical
_exptl_absorpt_process_details SADABS
_exptl_crystal_colour red
_exptl_crystal_density_diffrn 1.935
_exptl_crystal_density_meas ?
_exptl_crystal_density_method 'not measured'
_exptl_crystal_description block
_exptl_crystal_F_000 2908
_exptl_crystal_size_max 0.20
_exptl_crystal_size_mid 0.16
_exptl_crystal_size_min 0.09
_refine_diff_density_max 1.040
_refine_diff_density_min -0.982
_refine_diff_density_rms 0.152
_refine_ls_abs_structure_details 'Flack H D (1983), Acta Cryst. A39, 876-881'
_refine_ls_abs_structure_Flack -0.038(13)
_refine_ls_extinction_method none
_refine_ls_goodness_of_fit_ref 0.804
_refine_ls_hydrogen_treatment mixed
_refine_ls_matrix_type full
_refine_ls_number_parameters 712
_refine_ls_number_reflns 12440
_refine_ls_number_restraints 13
_refine_ls_restrained_S_all 0.805
_refine_ls_R_factor_all 0.1276
_refine_ls_R_factor_gt 0.0528
_refine_ls_shift/su_max 0.006
_refine_ls_shift/su_mean 0.000
_refine_ls_structure_factor_coef Fsqd
_refine_ls_weighting_details 'calc w=1/[\s^2^(Fo^2^)+(0.0218P)^2^+0.0000P] where P=(Fo^2^+2Fc^2^)/3'
_refine_ls_weighting_scheme calc
_refine_ls_wR_factor_gt 0.0818
_refine_ls_wR_factor_ref 0.0971
_reflns_number_gt 6211
_reflns_number_total 12440
_reflns_threshold_expression >2sigma(I)
_cod_data_source_file ic048266ksi20041210_033537.cif
_cod_data_source_block sad
_cod_depositor_comments
;
The following automatic conversions were performed:
_chemical_melting_point value 'not measured' changed to '?' - value
is undefined or not given.
Automatic conversion script
Id: cif_fix_values 1391 2010-09-07 12:51:13Z saulius 

The following automatic conversions were performed:
'_symmetry_cell_setting' value 'Orthorhombic' changed to 'orthorhombic'
according to '/home/saulius/struct/CIF-dictionaries/cif_core.dic'
dictionary named 'cif_core.dic' version 2.4.1 from 2010-06-29.

Automatic conversion script
Id: cif_fix_enum 1527 2010-12-29 10:47:43Z saulius 

The following automatic conversions were performed:

'_exptl_crystal_density_meas' value 'none' was changed to '?' - the
value is perceived as not measured.

Automatic conversion script
Id: cif_fix_values 3008 2015-01-20 13:52:24Z robertas 
;
_cod_original_cell_volume 5090.1(8)
_cod_original_formula_sum 'C35 H40 Co2 Gd2 N5 O32.50'
_cod_database_code 4309235

loop_
_symmetry_equiv_pos_as_xyz
'x, y, z'
'-x, -y, z+1/2'
'x+1/2, -y+1/2, z'
'-x+1/2, y+1/2, z+1/2'

loop_
_atom_site_label
_atom_site_type_symbol
_atom_site_fract_x
_atom_site_fract_y
_atom_site_fract_z
_atom_site_U_iso_or_equiv
_atom_site_adp_type
_atom_site_occupancy
_atom_site_symmetry_multiplicity
_atom_site_calc_flag
_atom_site_refinement_flags
_atom_site_disorder_assembly
_atom_site_disorder_group
Gd1 Gd 0.157059(19) 0.39034(3) 0.87388(4) 0.02671(12) Uani 1 1 d . . .
Gd2 Gd 0.09330(2) 0.07330(3) 0.66003(4) 0.03030(13) Uani 1 1 d . . .
Co1 Co 0.03679(5) 0.61966(9) 1.17481(12) 0.0331(4) Uani 1 1 d . . .
Co2 Co 0.20290(6) 0.17043(10) 0.25988(12) 0.0295(4) Uani 1 1 d . . .
O1 O 0.1913(3) 0.4889(5) 0.7403(6) 0.033(2) Uani 1 1 d . . .
O2 O 0.2582(3) 0.5595(5) 0.7137(5) 0.039(2) Uani 1 1 d . . .
O3 O 0.1105(2) 0.5223(5) 0.8509(6) 0.037(2) Uani 1 1 d . . .
O4 O 0.0864(3) 0.5975(6) 0.7064(6) 0.057(2) Uani 1 1 d . . .
O5 O 0.1238(3) 0.4193(5) 1.0513(6) 0.033(2) Uani 1 1 d . . .
O6 O 0.0628(3) 0.4963(5) 1.1191(5) 0.036(2) Uani 1 1 d . . .
O7 O 0.2110(3) 0.4713(5) 0.9723(6) 0.047(2) Uani 1 1 d . . .
O8 O 0.2402(3) 0.4809(6) 1.1387(7) 0.065(3) Uani 1 1 d . . .
O9 O 0.0188(3) 0.7551(5) 1.2085(5) 0.043(2) Uani 1 1 d . . .
O10 O -0.0133(2) 0.8855(4) 1.1453(6) 0.0334(18) Uani 1 1 d . . .
O11 O -0.0742(3) 0.9220(5) 0.9754(6) 0.043(2) Uani 1 1 d . . .
O12 O -0.0125(3) 0.9576(5) 0.8786(7) 0.050(2) Uani 1 1 d . . .
O13 O 0.1631(3) 0.1296(5) 0.5791(6) 0.039(2) Uani 1 1 d . . .
O14 O 0.1933(3) 0.1099(5) 0.4132(5) 0.037(2) Uani 1 1 d . . .
O15 O 0.1424(4) 0.3372(6) 0.6985(6) 0.068(3) Uani 1 1 d . . .
O16 O 0.0892(3) 0.2343(4) 0.6560(6) 0.0313(16) Uani 1 1 d . . .
O17 O 0.1992(3) 0.2365(5) 0.1101(6) 0.037(2) Uani 1 1 d . . .
O18 O 0.1586(3) 0.2409(5) -0.0468(5) 0.037(2) Uani 1 1 d . . .
O19 O 0.0704(3) 0.1194(5) -0.1521(5) 0.041(2) Uani 1 1 d . . .
O20 O 0.1401(3) 0.0612(5) -0.1716(6) 0.047(2) Uani 1 1 d . . .
O21 O 0.0757(2) 0.3260(4) 0.8663(6) 0.0355(18) Uani 1 1 d . . .
O22 O 0.2277(3) 0.3115(6) 0.8143(7) 0.067(3) Uani 1 1 d . . .
O23 O 0.1494(7) -0.0483(14) 0.6236(13) 0.058(6) Uani 0.50 1 d P . .
O23' O 0.1248(7) -0.0682(12) 0.5801(13) 0.040(5) Uani 0.50 1 d P . .
O24 O 0.0541(3) -0.0604(5) 0.7266(6) 0.047(2) Uani 1 1 d . . .
O25 O 0.0539(3) 0.6016(5) 1.3427(6) 0.049(2) Uani 1 1 d . . .
O26 O -0.0299(3) 0.5614(5) 1.2115(6) 0.050(2) Uani 1 1 d . . .
O1W O 0.1907(5) 0.8998(9) 0.3550(15) 0.045(5) Uani 0.50 1 d P . .
O2W O 0.0490(4) 0.7689(6) 0.6059(7) 0.083(4) Uani 1 1 d . . .
O3W O 0.2307(4) 0.1026(9) 0.8128(8) 0.119(5) Uani 1 1 d . . .
O4W O 0.2395(4) 0.3917(9) 0.5572(8) 0.111(4) Uani 1 1 d . . .
O5W O 0.0450(4) 0.8543(5) 0.4003(7) 0.078(3) Uani 1 1 d . . .
O6W O 0.0093(3) 0.3647(6) 0.0181(7) 0.060(3) Uani 1 1 d . . .
O7W O 0.2076(7) 0.6179(14) 1.4813(13) 0.070(5) Uani 0.50 1 d PU . .
O8W O 0.2947(6) 0.3119(12) 1.0670(13) 0.060(5) Uani 0.50 1 d PU . .
N1 N 0.2290(3) 0.7156(6) 0.8011(6) 0.029(2) Uani 1 1 d . . .
N2 N 0.1082(3) 0.6512(6) 1.1418(8) 0.041(3) Uani 1 1 d . . .
N3 N 0.0110(3) 0.6688(6) 1.0202(7) 0.037(3) Uani 1 1 d . . .
N4 N 0.1664(3) 0.2726(6) 0.3445(6) 0.030(3) Uani 1 1 d . . .
N5 N 0.1444(3) 0.1046(6) 0.1856(6) 0.030(2) Uani 1 1 d . . .
C1 C 0.1964(4) 0.6482(8) 0.7862(8) 0.032(3) Uani 1 1 d . . .
C2 C 0.1483(4) 0.6623(7) 0.8026(9) 0.030(3) Uani 1 1 d . . .
C3 C 0.1353(5) 0.7478(9) 0.8372(11) 0.065(4) Uani 1 1 d . . .
H3 H 0.1042 0.7608 0.8504 0.080 Uiso 1 1 calc . . .
C4 C 0.1700(6) 0.8185(8) 0.8533(12) 0.075(5) Uani 1 1 d . . .
H4 H 0.1612 0.8775 0.8760 0.080 Uiso 1 1 calc . . .
C5 C 0.2156(5) 0.7986(9) 0.8353(10) 0.042(3) Uani 1 1 d . . .
H5 H 0.2378 0.8442 0.8473 0.080 Uiso 1 1 calc . . .
C6 C 0.2161(4) 0.5594(8) 0.7461(8) 0.028(3) Uani 1 1 d . . .
C7 C 0.1134(4) 0.5893(7) 0.7835(9) 0.028(3) Uani 1 1 d . . .
C8 C 0.1323(4) 0.5820(8) 1.1101(8) 0.033(3) Uani 1 1 d . . .
C9 C 0.1808(4) 0.5851(8) 1.0934(8) 0.036(3) Uani 1 1 d . . .
C10 C 0.2012(5) 0.6725(10) 1.1103(11) 0.059(4) Uani 1 1 d . . .
H10 H 0.2331 0.6798 1.1032 0.080 Uiso 1 1 calc . . .
C11 C 0.1734(6) 0.7485(8) 1.1379(13) 0.068(5) Uani 1 1 d . . .
H11 H 0.1860 0.8070 1.1490 0.080 Uiso 1 1 calc . . .
C12 C 0.1279(5) 0.7330(8) 1.1474(12) 0.052(4) Uani 1 1 d . . .
H12 H 0.1088 0.7840 1.1588 0.080 Uiso 1 1 calc . . .
C13 C 0.1048(4) 0.4914(8) 1.0895(8) 0.028(3) Uani 1 1 d . . .
C14 C 0.2136(4) 0.5058(9) 1.0678(10) 0.039(3) Uani 1 1 d . . .
C15 C -0.0045(4) 0.7584(7) 1.0214(8) 0.031(3) Uani 1 1 d . . .
C16 C -0.0225(5) 0.8011(8) 0.9310(9) 0.037(3) Uani 1 1 d . . .
C17 C -0.0252(5) 0.7499(9) 0.8346(10) 0.046(4) Uani 1 1 d . . .
H17 H -0.0360 0.7781 0.7711 0.080 Uiso 1 1 calc . . .
C18 C -0.0127(5) 0.6614(10) 0.8320(10) 0.056(4) Uani 1 1 d . . .
H18 H -0.0169 0.6267 0.7687 0.080 Uiso 1 1 calc . . .
C19 C 0.0069(5) 0.6207(8) 0.9245(10) 0.047(4) Uani 1 1 d . . .
H19 H 0.0173 0.5598 0.9210 0.080 Uiso 1 1 calc . . .
C20 C 0.0011(4) 0.8030(7) 1.1328(7) 0.027(3) Uani 1 1 d . . .
C21 C -0.0374(5) 0.9008(9) 0.9317(9) 0.040(3) Uani 1 1 d . . .
C22 C 0.1540(4) 0.2507(7) 0.4477(7) 0.024(2) Uani 1 1 d . . .
C23 C 0.1317(4) 0.3105(7) 0.5157(8) 0.024(3) Uani 1 1 d . . .
C24 C 0.1199(5) 0.3945(9) 0.4748(9) 0.047(4) Uani 1 1 d . . .
H24 H 0.1039 0.4364 0.5185 0.080 Uiso 1 1 calc . . .
C25 C 0.1318(5) 0.4194(8) 0.3659(12) 0.064(4) Uani 1 1 d . . .
H25 H 0.1237 0.4766 0.3366 0.080 Uiso 1 1 calc . . .
C26 C 0.1561(5) 0.3535(8) 0.3055(9) 0.049(4) Uani 1 1 d . . .
H26 H 0.1652 0.3682 0.2346 0.080 Uiso 1 1 calc . . .
C27 C 0.1699(4) 0.1564(8) 0.4839(9) 0.034(3) Uani 1 1 d . . .
C28 C 0.1202(4) 0.2900(7) 0.6311(8) 0.028(3) Uani 1 1 d . . .
C29 C 0.1400(4) 0.1231(7) 0.0772(8) 0.022(2) Uani 1 1 d . . .
C30 C 0.1107(4) 0.0775(7) 0.0106(7) 0.027(3) Uani 1 1 d . . .
C31 C 0.0797(5) 0.0102(8) 0.0571(9) 0.044(3) Uani 1 1 d . . .
H31 H 0.0572 -0.0196 0.0155 0.080 Uiso 1 1 calc . . .
C32 C 0.0856(4) -0.0077(7) 0.1696(11) 0.049(3) Uani 1 1 d . . .
H32 H 0.0672 -0.0522 0.2034 0.080 Uiso 1 1 calc . . .
C33 C 0.1166(4) 0.0373(8) 0.2271(9) 0.035(3) Uani 1 1 d . . .
H33 H 0.1198 0.0222 0.3007 0.080 Uiso 1 1 calc . . .
C34 C 0.1678(4) 0.2079(7) 0.0424(9) 0.031(3) Uani 1 1 d . . .
C35 C 0.1080(4) 0.0904(7) -0.1124(10) 0.032(3) Uani 1 1 d . . .

loop_
_atom_site_aniso_label
_atom_site_aniso_U_11
_atom_site_aniso_U_22
_atom_site_aniso_U_33
_atom_site_aniso_U_23
_atom_site_aniso_U_13
_atom_site_aniso_U_12
Gd1 0.0317(3) 0.0257(2) 0.0227(2) -0.0008(3) 0.0015(3) -0.0017(3)
Gd2 0.0444(4) 0.0244(3) 0.0221(2) 0.0013(3) 0.0037(3) 0.0022(3)
Co1 0.0384(10) 0.0296(8) 0.0313(8) -0.0038(8) 0.0014(8) 0.0027(7)
Co2 0.0339(11) 0.0312(9) 0.0236(7) 0.0005(7) 0.0014(8) 0.0041(8)
O1 0.027(5) 0.027(4) 0.043(5) -0.012(4) 0.011(4) -0.010(4)
O2 0.040(6) 0.037(5) 0.039(5) -0.013(4) 0.001(4) -0.004(4)
O3 0.036(5) 0.029(4) 0.048(5) 0.015(4) 0.005(4) 0.004(3)
O4 0.038(6) 0.078(6) 0.054(5) 0.013(4) -0.019(4) -0.017(5)
O5 0.039(6) 0.028(4) 0.031(4) -0.008(4) 0.012(4) -0.003(4)
O6 0.035(6) 0.039(5) 0.033(4) -0.013(3) 0.012(4) -0.006(4)
O7 0.039(6) 0.060(6) 0.043(5) -0.019(4) 0.003(5) -0.013(5)
O8 0.063(7) 0.082(7) 0.049(6) -0.012(5) -0.017(5) 0.023(5)
O9 0.063(7) 0.045(5) 0.020(4) 0.009(4) -0.002(4) 0.018(4)
O10 0.041(5) 0.025(4) 0.035(4) 0.004(4) 0.001(4) -0.003(3)
O11 0.054(7) 0.039(5) 0.036(5) 0.006(4) -0.010(5) 0.000(5)
O12 0.063(6) 0.034(4) 0.054(5) 0.005(5) 0.010(6) -0.003(4)
O13 0.060(6) 0.034(5) 0.024(4) 0.002(4) 0.005(4) 0.015(4)
O14 0.041(5) 0.029(4) 0.040(5) 0.004(4) 0.011(4) 0.006(4)
O15 0.106(9) 0.067(6) 0.031(5) -0.028(4) 0.012(5) -0.049(6)
O16 0.040(5) 0.018(3) 0.036(4) -0.003(4) 0.013(5) -0.007(3)
O17 0.049(6) 0.035(5) 0.028(4) 0.001(4) 0.006(4) -0.008(4)
O18 0.063(6) 0.030(4) 0.020(4) 0.000(3) -0.003(5) 0.008(4)
O19 0.048(6) 0.045(5) 0.029(5) 0.007(4) 0.000(4) -0.004(4)
O20 0.061(7) 0.054(5) 0.025(4) -0.006(4) 0.004(4) 0.006(5)
O21 0.041(5) 0.029(4) 0.037(4) 0.000(4) -0.005(5) -0.003(3)
O22 0.065(7) 0.048(6) 0.089(7) 0.031(5) 0.036(6) 0.025(5)
O23 0.067(17) 0.075(14) 0.033(11) -0.027(9) -0.007(10) -0.007(11)
O23' 0.054(15) 0.038(10) 0.028(10) -0.019(8) 0.011(9) 0.013(10)
O24 0.060(7) 0.031(5) 0.050(5) 0.008(4) 0.001(5) -0.003(4)
O25 0.057(6) 0.052(5) 0.038(5) -0.003(4) -0.004(4) 0.011(5)
O26 0.051(6) 0.041(5) 0.058(5) -0.007(4) 0.005(5) 0.005(4)
O1W 0.019(8) 0.031(8) 0.086(13) -0.009(9) -0.033(10) 0.000(7)
O2W 0.128(11) 0.058(6) 0.062(6) -0.004(5) 0.018(7) 0.004(6)
O3W 0.090(10) 0.182(13) 0.086(8) -0.060(8) 0.007(7) -0.004(9)
O4W 0.108(11) 0.162(11) 0.065(7) -0.042(7) 0.015(7) 0.037(9)
O5W 0.129(10) 0.041(5) 0.064(7) 0.000(5) -0.018(7) -0.002(5)
O6W 0.059(7) 0.065(7) 0.054(6) 0.009(5) -0.005(5) -0.018(5)
O7W 0.058(9) 0.108(10) 0.042(8) -0.004(8) -0.008(7) 0.017(8)
O8W 0.034(8) 0.088(9) 0.057(8) 0.033(7) 0.003(7) 0.004(7)
N1 0.045(7) 0.012(5) 0.031(5) -0.002(4) -0.004(5) -0.004(4)
N2 0.048(7) 0.027(5) 0.049(7) -0.009(5) -0.017(6) 0.003(5)
N3 0.041(7) 0.030(6) 0.041(6) 0.002(5) 0.004(5) 0.004(5)
N4 0.048(7) 0.028(5) 0.014(5) 0.004(4) 0.000(4) 0.008(5)
N5 0.033(6) 0.034(5) 0.024(5) 0.010(4) 0.010(4) 0.002(4)
C1 0.038(8) 0.035(7) 0.023(6) 0.018(5) 0.001(6) 0.005(6)
C2 0.026(8) 0.020(6) 0.044(7) 0.004(5) -0.012(6) 0.001(5)
C3 0.065(12) 0.055(9) 0.074(11) -0.009(8) 0.003(9) 0.016(8)
C4 0.135(17) 0.021(7) 0.070(11) -0.008(7) -0.012(12) -0.008(8)
C5 0.030(8) 0.048(8) 0.049(8) -0.013(6) 0.002(7) -0.001(6)
C6 0.025(7) 0.042(8) 0.019(5) -0.002(5) 0.005(5) 0.007(6)
C7 0.023(7) 0.028(7) 0.031(6) 0.001(5) -0.009(5) 0.007(5)
C8 0.020(7) 0.050(8) 0.028(6) -0.007(6) 0.002(5) -0.004(6)
C9 0.041(8) 0.046(8) 0.021(6) -0.011(5) -0.001(6) -0.013(6)
C10 0.036(9) 0.078(11) 0.064(9) -0.012(8) -0.003(7) -0.033(8)
C11 0.072(12) 0.033(8) 0.100(13) -0.039(8) 0.025(10) -0.014(7)
C12 0.038(9) 0.047(8) 0.071(10) -0.028(8) -0.008(9) -0.004(6)
C13 0.036(9) 0.035(7) 0.013(5) 0.005(5) -0.009(5) 0.003(6)
C14 0.033(9) 0.058(9) 0.025(6) -0.011(6) 0.017(6) -0.017(7)
C15 0.050(9) 0.019(6) 0.024(6) -0.007(5) -0.003(6) 0.002(5)
C16 0.046(9) 0.032(7) 0.032(7) 0.015(6) 0.005(6) 0.003(6)
C17 0.048(10) 0.053(9) 0.038(7) -0.004(7) 0.001(7) 0.011(7)
C18 0.080(13) 0.067(11) 0.022(6) 0.001(7) -0.008(7) 0.008(9)
C19 0.060(10) 0.038(8) 0.044(7) -0.033(6) 0.014(7) 0.014(7)
C20 0.038(8) 0.023(6) 0.020(6) 0.004(5) -0.004(5) -0.009(5)
C21 0.035(9) 0.056(9) 0.028(6) 0.004(6) -0.008(6) -0.012(7)
C22 0.035(7) 0.019(5) 0.018(5) 0.007(5) -0.001(6) 0.006(5)
C23 0.037(8) 0.019(6) 0.017(5) 0.006(4) -0.001(5) 0.008(5)
C24 0.048(10) 0.059(9) 0.034(7) 0.009(7) 0.009(7) 0.019(7)
C25 0.067(10) 0.063(9) 0.061(9) 0.048(9) -0.004(9) 0.022(7)
C26 0.064(10) 0.044(8) 0.040(7) 0.020(6) 0.018(7) 0.032(8)
C27 0.034(8) 0.040(7) 0.029(6) 0.005(6) -0.009(6) -0.020(6)
C28 0.037(8) 0.019(6) 0.029(6) -0.009(5) -0.002(5) 0.002(5)
C29 0.020(6) 0.029(6) 0.017(5) 0.007(5) -0.003(5) 0.008(5)
C30 0.034(7) 0.038(7) 0.010(5) 0.005(5) 0.002(5) 0.002(5)
C31 0.057(10) 0.044(8) 0.031(7) 0.008(6) 0.005(7) 0.008(7)
C32 0.065(10) 0.055(7) 0.029(6) 0.016(7) -0.003(8) -0.035(7)
C33 0.024(8) 0.041(7) 0.040(7) 0.019(6) 0.006(6) -0.009(6)
C34 0.036(9) 0.031(7) 0.026(6) -0.003(5) 0.017(6) 0.006(6)
C35 0.033(7) 0.031(7) 0.032(7) 0.015(6) -0.002(6) 0.004(5)

loop_
_atom_type_symbol
_atom_type_description
_atom_type_scat_dispersion_real
_atom_type_scat_dispersion_imag
_atom_type_scat_source
C C 0.0033 0.0016 'International Tables Vol C Tables 4.2.6.8 and 6.1.1.4'
H H 0.0000 0.0000 'International Tables Vol C Tables 4.2.6.8 and 6.1.1.4'
N N 0.0061 0.0033 'International Tables Vol C Tables 4.2.6.8 and 6.1.1.4'
O O 0.0106 0.0060 'International Tables Vol C Tables 4.2.6.8 and 6.1.1.4'
Co Co 0.3494 0.9721 'International Tables Vol C Tables 4.2.6.8 and 6.1.1.4'
Gd Gd -0.1653 3.9035 'International Tables Vol C Tables 4.2.6.8 and 6.1.1.4'

loop_
_geom_angle_atom_site_label_1
_geom_angle_atom_site_label_2
_geom_angle_atom_site_label_3
_geom_angle
_geom_angle_site_symmetry_1
_geom_angle_site_symmetry_3
_geom_angle_publ_flag
O7 Gd1 O15 141.3(3) . . ?
O7 Gd1 O3 92.1(3) . . ?
O15 Gd1 O3 93.1(3) . . ?
O7 Gd1 O18 103.7(3) . 1_556 ?
O15 Gd1 O18 94.6(3) . 1_556 ?
O3 Gd1 O18 143.2(3) . 1_556 ?
O7 Gd1 O1 76.9(3) . . ?
O15 Gd1 O1 68.8(3) . . ?
O3 Gd1 O1 70.8(3) . . ?
O18 Gd1 O1 144.9(3) 1_556 . ?
O7 Gd1 O5 73.1(3) . . ?
O15 Gd1 O5 144.9(3) . . ?
O3 Gd1 O5 74.9(2) . . ?
O18 Gd1 O5 78.3(2) 1_556 . ?
O1 Gd1 O5 132.8(2) . . ?
O7 Gd1 O22 80.0(3) . . ?
O15 Gd1 O22 73.9(3) . . ?
O3 Gd1 O22 145.0(3) . . ?
O18 Gd1 O22 71.4(3) 1_556 . ?
O1 Gd1 O22 74.2(3) . . ?
O5 Gd1 O22 132.9(3) . . ?
O7 Gd1 O21 147.1(3) . . ?
O15 Gd1 O21 71.0(3) . . ?
O3 Gd1 O21 76.3(2) . . ?
O18 Gd1 O21 72.4(3) 1_556 . ?
O1 Gd1 O21 125.5(2) . . ?
O5 Gd1 O21 74.2(2) . . ?
O22 Gd1 O21 126.3(3) . . ?
O11 Gd2 O16 86.5(3) 2_564 . ?
O11 Gd2 O24 104.1(3) 2_564 . ?
O16 Gd2 O24 142.4(3) . . ?
O11 Gd2 O13 77.7(3) 2_564 . ?
O16 Gd2 O13 72.2(2) . . ?
O24 Gd2 O13 145.0(3) . . ?
O11 Gd2 O10 72.0(3) 2_564 2_564 ?
O16 Gd2 O10 72.6(2) . 2_564 ?
O24 Gd2 O10 76.6(3) . 2_564 ?
O13 Gd2 O10 134.3(2) . 2_564 ?
O11 Gd2 O23 90.0(4) 2_564 . ?
O16 Gd2 O23 138.7(5) . . ?
O24 Gd2 O23 78.1(5) . . ?
O13 Gd2 O23 66.9(5) . . ?
O10 Gd2 O23 144.0(5) 2_564 . ?
O11 Gd2 O23' 74.0(4) 2_564 . ?
O16 Gd2 O23' 147.8(4) . . ?
O24 Gd2 O23' 68.6(4) . . ?
O13 Gd2 O23' 78.7(5) . . ?
O10 Gd2 O23' 122.6(5) 2_564 . ?
O23 Gd2 O23' 22.0(5) . . ?
O11 Gd2 O20 160.3(3) 2_564 1_556 ?
O16 Gd2 O20 96.7(3) . 1_556 ?
O24 Gd2 O20 85.3(3) . 1_556 ?
O13 Gd2 O20 84.7(3) . 1_556 ?
O10 Gd2 O20 127.5(3) 2_564 1_556 ?
O23 Gd2 O20 74.8(4) . 1_556 ?
O23' Gd2 O20 94.1(5) . 1_556 ?
O11 Gd2 O19 145.9(3) 2_564 1_556 ?
O16 Gd2 O19 74.8(3) . 1_556 ?
O24 Gd2 O19 77.0(2) . 1_556 ?
O13 Gd2 O19 121.2(2) . 1_556 ?
O10 Gd2 O19 75.3(2) 2_564 1_556 ?
O23 Gd2 O19 122.8(4) . 1_556 ?
O23' Gd2 O19 134.0(4) . 1_556 ?
O20 Gd2 O19 52.6(3) 1_556 1_556 ?
O11 Gd2 C35 171.6(3) 2_564 1_556 ?
O16 Gd2 C35 86.7(3) . 1_556 ?
O24 Gd2 C35 78.8(3) . 1_556 ?
O13 Gd2 C35 104.6(3) . 1_556 ?
O10 Gd2 C35 101.4(3) 2_564 1_556 ?
O23 Gd2 C35 98.3(4) . 1_556 ?
O23' Gd2 C35 114.3(5) . 1_556 ?
O20 Gd2 C35 26.2(3) 1_556 1_556 ?
O19 Gd2 C35 26.5(3) 1_556 1_556 ?
O6 Co1 O9 169.0(3) . . ?
O6 Co1 O25 97.4(3) . . ?
O9 Co1 O25 89.0(3) . . ?
O6 Co1 N2 76.7(3) . . ?
O9 Co1 N2 94.5(3) . . ?
O25 Co1 N2 89.1(3) . . ?
O6 Co1 O26 93.3(3) . . ?
O9 Co1 O26 96.0(3) . . ?
O25 Co1 O26 87.6(3) . . ?
N2 Co1 O26 169.0(3) . . ?
O6 Co1 N3 97.0(3) . . ?
O9 Co1 N3 77.1(3) . . ?
O25 Co1 N3 165.5(3) . . ?
N2 Co1 N3 95.5(4) . . ?
O26 Co1 N3 90.2(3) . . ?
O2 Co2 O17 98.3(3) 4_544 . ?
O2 Co2 N4 166.4(3) 4_544 . ?
O17 Co2 N4 95.0(3) . . ?
O2 Co2 O14 89.6(3) 4_544 . ?
O17 Co2 O14 169.2(3) . . ?
N4 Co2 O14 77.5(3) . . ?
O2 Co2 N1 78.3(3) 4_544 4_544 ?
O17 Co2 N1 96.6(3) . 4_544 ?
N4 Co2 N1 97.6(3) . 4_544 ?
O14 Co2 N1 92.1(3) . 4_544 ?
O2 Co2 N5 88.2(3) 4_544 . ?
O17 Co2 N5 77.8(3) . . ?
N4 Co2 N5 97.3(3) . . ?
O14 Co2 N5 95.2(3) . . ?
N1 Co2 N5 164.6(3) 4_544 . ?
C6 O1 Gd1 133.5(7) . . ?
C6 O2 Co2 116.1(7) . 4 ?
C7 O3 Gd1 131.1(6) . . ?
C13 O5 Gd1 130.4(6) . . ?
C13 O6 Co1 119.6(7) . . ?
C14 O7 Gd1 136.2(7) . . ?
C20 O9 Co1 118.3(6) . . ?
C20 O10 Gd2 124.0(7) . 2_565 ?
C21 O11 Gd2 129.5(8) . 2_565 ?
C27 O13 Gd2 128.8(8) . . ?
C27 O14 Co2 117.0(7) . . ?
C28 O15 Gd1 152.5(7) . . ?
C28 O16 Gd2 128.0(7) . . ?
C34 O17 Co2 117.1(7) . . ?
C34 O18 Gd1 136.7(7) . 1_554 ?
C35 O19 Gd2 92.2(7) . 1_554 ?
C35 O20 Gd2 93.1(7) . 1_554 ?
O23' O23 Gd2 80(2) . . ?
O23 O23' Gd2 78.3(19) . . ?
C5 N1 C1 119.1(11) . . ?
C5 N1 Co2 128.2(8) . 4 ?
C1 N1 Co2 112.7(7) . 4 ?
C8 N2 C12 118.9(11) . . ?
C8 N2 Co1 114.5(8) . . ?
C12 N2 Co1 126.6(8) . . ?
C19 N3 C15 117.4(10) . . ?
C19 N3 Co1 128.0(8) . . ?
C15 N3 Co1 114.6(7) . . ?
C26 N4 C22 119.6(10) . . ?
C26 N4 Co2 124.8(7) . . ?
C22 N4 Co2 115.6(7) . . ?
C33 N5 C29 116.7(9) . . ?
C33 N5 Co2 128.7(7) . . ?
C29 N5 Co2 113.7(7) . . ?
N1 C1 C2 123.6(10) . . ?
N1 C1 C6 113.3(10) . . ?
C2 C1 C6 123.1(11) . . ?
C3 C2 C1 116.4(11) . . ?
C3 C2 C7 120.7(11) . . ?
C1 C2 C7 122.9(10) . . ?
C2 C3 C4 119.7(13) . . ?
C2 C3 H3 120.2 . . ?
C4 C3 H3 120.2 . . ?
C5 C4 C3 119.8(12) . . ?
C5 C4 H4 120.1 . . ?
C3 C4 H4 120.1 . . ?
N1 C5 C4 121.4(12) . . ?
N1 C5 H5 119.3 . . ?
C4 C5 H5 119.3 . . ?
O1 C6 O2 122.0(10) . . ?
O1 C6 C1 120.2(10) . . ?
O2 C6 C1 117.7(10) . . ?
O4 C7 O3 122.0(10) . . ?
O4 C7 C2 119.0(10) . . ?
O3 C7 C2 119.0(9) . . ?
N2 C8 C9 123.9(11) . . ?
N2 C8 C13 115.4(10) . . ?
C9 C8 C13 120.7(11) . . ?
C10 C9 C8 114.8(12) . . ?
C10 C9 C14 116.6(12) . . ?
C8 C9 C14 128.4(11) . . ?
C11 C10 C9 120.0(13) . . ?
C11 C10 H10 120.0 . . ?
C9 C10 H10 120.0 . . ?
C12 C11 C10 116.9(12) . . ?
C12 C11 H11 121.6 . . ?
C10 C11 H11 121.6 . . ?
N2 C12 C11 124.8(12) . . ?
N2 C12 H12 117.6 . . ?
C11 C12 H12 117.6 . . ?
O6 C13 O5 124.5(10) . . ?
O6 C13 C8 113.4(10) . . ?
O5 C13 C8 122.1(11) . . ?
O8 C14 O7 125.3(12) . . ?
O8 C14 C9 118.0(10) . . ?
O7 C14 C9 116.7(12) . . ?
C16 C15 N3 122.8(10) . . ?
C16 C15 C20 125.2(10) . . ?
N3 C15 C20 112.0(9) . . ?
C15 C16 C17 117.8(10) . . ?
C15 C16 C21 122.4(10) . . ?
C17 C16 C21 119.8(10) . . ?
C18 C17 C16 121.0(11) . . ?
C18 C17 H17 119.5 . . ?
C16 C17 H17 119.5 . . ?
C17 C18 C19 119.7(12) . . ?
C17 C18 H18 120.1 . . ?
C19 C18 H18 120.1 . . ?
N3 C19 C18 121.1(11) . . ?
N3 C19 H19 119.4 . . ?
C18 C19 H19 119.4 . . ?
O9 C20 O10 123.9(9) . . ?
O9 C20 C15 118.0(9) . . ?
O10 C20 C15 118.1(9) . . ?
O11 C21 O12 123.5(13) . . ?
O11 C21 C16 119.4(12) . . ?
O12 C21 C16 116.9(12) . . ?
N4 C22 C23 123.3(10) . . ?
N4 C22 C27 114.0(10) . . ?
C23 C22 C27 122.7(9) . . ?
C24 C23 C22 117.5(9) . . ?
C24 C23 C28 118.4(9) . . ?
C22 C23 C28 124.1(9) . . ?
C23 C24 C25 120.8(11) . . ?
C23 C24 H24 119.6 . . ?
C25 C24 H24 119.6 . . ?
C26 C25 C24 116.5(10) . . ?
C26 C25 H25 121.8 . . ?
C24 C25 H25 121.8 . . ?
N4 C26 C25 122.3(10) . . ?
N4 C26 H26 118.8 . . ?
C25 C26 H26 118.8 . . ?
O13 C27 O14 123.3(11) . . ?
O13 C27 C22 120.7(11) . . ?
O14 C27 C22 115.8(9) . . ?
O16 C28 O15 124.2(10) . . ?
O16 C28 C23 121.7(10) . . ?
O15 C28 C23 114.0(10) . . ?
C30 C29 N5 123.6(10) . . ?
C30 C29 C34 123.7(9) . . ?
N5 C29 C34 112.4(9) . . ?
C29 C30 C31 118.9(9) . . ?
C29 C30 C35 125.0(10) . . ?
C31 C30 C35 116.2(9) . . ?
C32 C31 C30 115.7(11) . . ?
C32 C31 H31 122.1 . . ?
C30 C31 H31 122.1 . . ?
C33 C32 C31 121.0(11) . . ?
C33 C32 H32 119.5 . . ?
C31 C32 H32 119.5 . . ?
C32 C33 N5 123.9(10) . . ?
C32 C33 H33 118.1 . . ?
N5 C33 H33 118.1 . . ?
O18 C34 O17 126.8(11) . . ?
O18 C34 C29 116.7(11) . . ?
O17 C34 C29 116.5(9) . . ?
O20 C35 O19 121.9(11) . . ?
O20 C35 C30 119.6(10) . . ?
O19 C35 C30 117.8(10) . . ?
O20 C35 Gd2 60.8(6) . 1_554 ?
O19 C35 Gd2 61.4(6) . 1_554 ?
C30 C35 Gd2 166.7(7) . 1_554 ?

loop_
_geom_bond_atom_site_label_1
_geom_bond_atom_site_label_2
_geom_bond_distance
_geom_bond_site_symmetry_2
_geom_bond_publ_flag
Gd1 O7 2.289(8) . ?
Gd1 O15 2.316(7) . ?
Gd1 O3 2.347(7) . ?
Gd1 O18 2.366(7) 1_556 ?
Gd1 O1 2.381(7) . ?
Gd1 O5 2.409(7) . ?
Gd1 O22 2.446(8) . ?
Gd1 O21 2.525(7) . ?
Gd2 O11 2.325(8) 2_564 ?
Gd2 O16 2.327(5) . ?
Gd2 O24 2.380(8) . ?
Gd2 O13 2.387(8) . ?
Gd2 O10 2.389(7) 2_564 ?
Gd2 O23 2.43(2) . ?
Gd2 O23' 2.440(16) . ?
Gd2 O20 2.469(7) 1_556 ?
Gd2 O19 2.481(7) 1_556 ?
Gd2 C35 2.825(12) 1_556 ?
Co1 O6 2.049(7) . ?
Co1 O9 2.064(7) . ?
Co1 O25 2.127(7) . ?
Co1 N2 2.146(10) . ?
Co1 O26 2.147(9) . ?
Co1 N3 2.152(9) . ?
Co2 O2 2.034(7) 4_544 ?
Co2 O17 2.067(7) . ?
Co2 N4 2.086(8) . ?
Co2 O14 2.087(7) . ?
Co2 N1 2.131(9) 4_544 ?
Co2 N5 2.138(9) . ?
O1 C6 1.245(12) . ?
O2 C6 1.277(12) . ?
O2 Co2 2.034(7) 4 ?
O3 C7 1.273(11) . ?
O4 C7 1.228(12) . ?
O5 C13 1.265(12) . ?
O6 C13 1.265(12) . ?
O7 C14 1.272(12) . ?
O8 C14 1.212(13) . ?
O9 C20 1.262(11) . ?
O10 C20 1.271(11) . ?
O10 Gd2 2.389(7) 2_565 ?
O11 C21 1.225(14) . ?
O11 Gd2 2.325(8) 2_565 ?
O12 C21 1.269(13) . ?
O13 C27 1.242(12) . ?
O14 C27 1.286(13) . ?
O15 C28 1.246(11) . ?
O16 C28 1.240(12) . ?
O17 C34 1.295(12) . ?
O18 C34 1.219(12) . ?
O18 Gd1 2.366(7) 1_554 ?
O19 C35 1.261(12) . ?
O19 Gd2 2.481(7) 1_554 ?
O20 C35 1.249(12) . ?
O20 Gd2 2.469(7) 1_554 ?
O23 O23' 0.93(2) . ?
N1 C5 1.326(14) . ?
N1 C1 1.364(13) . ?
N1 Co2 2.131(9) 4 ?
N2 C8 1.277(12) . ?
N2 C12 1.313(13) . ?
N3 C19 1.366(13) . ?
N3 C15 1.369(12) . ?
N4 C26 1.297(13) . ?
N4 C22 1.350(11) . ?
N5 C33 1.359(13) . ?
N5 C29 1.359(12) . ?
C1 C2 1.417(15) . ?
C1 C6 1.486(14) . ?
C2 C3 1.357(15) . ?
C2 C7 1.475(14) . ?
C3 C4 1.441(18) . ?
C3 H3 0.9300 . ?
C4 C5 1.366(18) . ?
C4 H4 0.9300 . ?
C5 H5 0.9300 . ?
C8 C9 1.415(15) . ?
C8 C13 1.550(15) . ?
C9 C10 1.406(15) . ?
C9 C14 1.517(16) . ?
C10 C11 1.399(17) . ?
C10 H10 0.9300 . ?
C11 C12 1.337(17) . ?
C11 H11 0.9300 . ?
C12 H12 0.9300 . ?
C15 C16 1.368(14) . ?
C15 C20 1.516(12) . ?
C16 C17 1.393(14) . ?
C16 C21 1.502(16) . ?
C17 C18 1.328(17) . ?
C17 H17 0.9300 . ?
C18 C19 1.393(15) . ?
C18 H18 0.9300 . ?
C19 H19 0.9300 . ?
C22 C23 1.361(14) . ?
C22 C27 1.502(15) . ?
C23 C24 1.354(14) . ?
C23 C28 1.479(13) . ?
C24 C25 1.421(17) . ?
C24 H24 0.9300 . ?
C25 C26 1.394(17) . ?
C25 H25 0.9300 . ?
C26 H26 0.9300 . ?
C29 C30 1.344(13) . ?
C29 C34 1.523(14) . ?
C30 C31 1.438(15) . ?
C30 C35 1.518(14) . ?
C31 C32 1.410(16) . ?
C31 H31 0.9300 . ?
C32 C33 1.310(15) . ?
C32 H32 0.9300 . ?
C33 H33 0.9300 . ?
C35 Gd2 2.825(12) 1_554 ?
